data_4035110
loop_
_publ_author_name
'Bartolo, Nicole D.'
'Woerpel, K. A.'

_publ_section_title
;
 Mechanistic Insight into Additions of Allylic Grignard Reagents to
 Carbonyl Compounds.
;
_journal_issue 17
_journal_name_full 'The Journal of organic chemistry'
_journal_page_first 10197
_journal_page_last 10206
_journal_paper_doi 10.1021/acs.joc.8b01430
_journal_volume 83
_journal_year 2018
_chemical_formula_sum 'C19 H22 O2'
_chemical_formula_weight 282.36
_space_group_crystal_system monoclinic
_space_group_IT_number 14
_space_group_name_Hall '-P 2yn'
_space_group_name_H-M_alt 'P 1 21/n 1'
_atom_sites_solution_hydrogens mixed
_audit_creation_method SHELXL-2017/1
_cell_angle_alpha 90
_cell_angle_beta 102.6084(7)
_cell_angle_gamma 90
_cell_formula_units_Z 4
_cell_length_a 12.0586(6)
_cell_length_b 6.1772(3)
_cell_length_c 20.5745(10)
_cell_measurement_reflns_used 7714
_cell_measurement_temperature 100(2)
_cell_measurement_theta_max 28.27
_cell_measurement_theta_min 2.19
_cell_volume 1495.60(13)
_computing_cell_refinement 'Bruker SAINT'
_computing_data_collection 'Bruker APEX2'
_computing_data_reduction 'Bruker SAINT'
_computing_structure_refinement 'SHELXL-2017/1 (Sheldrick, 2017)'
_computing_structure_solution 'SHELXT (Sheldrick 2015)'
_diffrn_ambient_temperature 100(2)
_diffrn_measured_fraction_theta_full 1.000
_diffrn_measured_fraction_theta_max 1.000
_diffrn_measurement_device_type 'Bruker APEX-II CCD'
_diffrn_measurement_method '\w scans'
_diffrn_radiation_monochromator graphite
_diffrn_radiation_source 'sealed tube'
_diffrn_radiation_type MoK\a
_diffrn_radiation_wavelength 0.71073
_diffrn_reflns_av_R_equivalents 0.0276
_diffrn_reflns_av_unetI/netI 0.0206
_diffrn_reflns_Laue_measured_fraction_full 1.000
_diffrn_reflns_Laue_measured_fraction_max 1.000
_diffrn_reflns_limit_h_max 16
_diffrn_reflns_limit_h_min -16
_diffrn_reflns_limit_k_max 8
_diffrn_reflns_limit_k_min -8
_diffrn_reflns_limit_l_max 27
_diffrn_reflns_limit_l_min -27
_diffrn_reflns_number 22411
_diffrn_reflns_point_group_measured_fraction_full 1.000
_diffrn_reflns_point_group_measured_fraction_max 1.000
_diffrn_reflns_theta_full 25.242
_diffrn_reflns_theta_max 28.292
_diffrn_reflns_theta_min 1.805
_exptl_absorpt_coefficient_mu 0.079
_exptl_absorpt_correction_T_max 0.7457
_exptl_absorpt_correction_T_min 0.7108
_exptl_absorpt_correction_type multi-scan
_exptl_absorpt_process_details SADABS
_exptl_crystal_colour colourless
_exptl_crystal_density_diffrn 1.254
_exptl_crystal_description block
_exptl_crystal_F_000 608
_exptl_crystal_size_max 0.460
_exptl_crystal_size_mid 0.330
_exptl_crystal_size_min 0.220
_refine_diff_density_max 0.382
_refine_diff_density_min -0.203
_refine_diff_density_rms 0.045
_refine_ls_extinction_method none
_refine_ls_goodness_of_fit_ref 1.036
_refine_ls_hydrogen_treatment mixed
_refine_ls_matrix_type full
_refine_ls_number_parameters 200
_refine_ls_number_reflns 3704
_refine_ls_number_restraints 0
_refine_ls_restrained_S_all 1.036
_refine_ls_R_factor_all 0.0452
_refine_ls_R_factor_gt 0.0402
_refine_ls_shift/su_max 0.001
_refine_ls_shift/su_mean 0.000
_refine_ls_structure_factor_coef Fsqd
_refine_ls_weighting_details 'w=1/[\s^2^(Fo^2^)+(0.0585P)^2^+0.5167P] where P=(Fo^2^+2Fc^2^)/3'
_refine_ls_weighting_scheme calc
_refine_ls_wR_factor_gt 0.1054
_refine_ls_wR_factor_ref 0.1095
_reflns_Friedel_coverage 0.000
_reflns_number_gt 3282
_reflns_number_total 3704
_reflns_threshold_expression 'I > 2\s(I)'
_cod_data_source_file jo8b01430_si_002.cif
_cod_data_source_block 17kaw5h
_cod_original_sg_symbol_H-M 'P 21/n'
_cod_database_code 4035110
_shelx_shelxl_version_number 2017/1
_shelx_space_group_comment
;
The symmetry employed for this shelxl refinement is uniquely defined
by the following loop, which should always be used as a source of
symmetry information in preference to the above space-group names.
They are only intended as comments.
;
_shelx_estimated_absorpt_t_min 0.964
_shelx_estimated_absorpt_t_max 0.983

loop_
_space_group_symop_operation_xyz
'x, y, z'
'-x+1/2, y+1/2, -z+1/2'
'-x, -y, -z'
'x-1/2, -y-1/2, z-1/2'

loop_
_atom_site_label
_atom_site_type_symbol
_atom_site_fract_x
_atom_site_fract_y
_atom_site_fract_z
_atom_site_U_iso_or_equiv
_atom_site_adp_type
_atom_site_occupancy
_atom_site_site_symmetry_order
_atom_site_calc_flag
_atom_site_refinement_flags_posn
_atom_site_refinement_flags_adp
O1 O 0.43565(6) 0.37220(12) 0.70812(4) 0.01654(17) Uani 1 1 d . .
H1O H 0.4269(15) 0.337(3) 0.7484(9) 0.043(5) Uiso 1 1 d . .
O2 O 0.28203(7) 0.68048(15) 0.74436(4) 0.02199(19) Uani 1 1 d . .
H2O H 0.2692(16) 0.540(3) 0.7425(9) 0.051(5) Uiso 1 1 d . .
C1 C 0.46223(8) 0.59887(16) 0.70983(5) 0.0139(2) Uani 1 1 d . .
C2 C 0.34785(8) 0.72774(17) 0.69571(5) 0.0157(2) Uani 1 1 d . .
H2 H 0.367726 0.885029 0.700036 0.019 Uiso 1 1 calc R U
C3 C 0.54341(9) 0.65153(17) 0.78047(5) 0.0159(2) Uani 1 1 d . .
C4 C 0.49324(9) 0.55514(18) 0.83592(5) 0.0190(2) Uani 1 1 d . .
H4 H 0.428338 0.625565 0.845138 0.023 Uiso 1 1 calc R U
C5 C 0.53101(10) 0.38303(19) 0.87257(6) 0.0226(2) Uani 1 1 d . .
H5A H 0.595665 0.306830 0.865319 0.027 Uiso 1 1 calc R U
H5B H 0.493419 0.335851 0.906090 0.027 Uiso 1 1 calc R U
C6 C 0.55679(10) 0.89548(18) 0.79369(6) 0.0230(2) Uani 1 1 d . .
H6A H 0.483761 0.956678 0.798007 0.034 Uiso 1 1 calc R U
H6B H 0.581543 0.965478 0.756524 0.034 Uiso 1 1 calc R U
H6C H 0.613605 0.920183 0.834983 0.034 Uiso 1 1 calc R U
C7 C 0.66153(9) 0.55548(19) 0.78226(6) 0.0221(2) Uani 1 1 d . .
H7A H 0.709230 0.571845 0.827097 0.033 Uiso 1 1 calc R U
H7B H 0.696696 0.631807 0.750163 0.033 Uiso 1 1 calc R U
H7C H 0.654041 0.401498 0.770660 0.033 Uiso 1 1 calc R U
C8 C 0.52252(8) 0.64275(17) 0.65293(5) 0.0153(2) Uani 1 1 d . .
C9 C 0.56859(10) 0.47263(18) 0.62298(6) 0.0231(2) Uani 1 1 d . .
H9 H 0.563098 0.328900 0.638406 0.028 Uiso 1 1 calc R U
C10 C 0.62253(11) 0.5106(2) 0.57077(7) 0.0292(3) Uani 1 1 d . .
H10 H 0.654071 0.392972 0.551143 0.035 Uiso 1 1 calc R U
C11 C 0.63048(10) 0.7188(2) 0.54728(6) 0.0252(3) Uani 1 1 d . .
H11 H 0.666488 0.744269 0.511271 0.030 Uiso 1 1 calc R U
C12 C 0.58558(10) 0.88951(18) 0.57665(5) 0.0211(2) Uani 1 1 d . .
H12 H 0.591090 1.032816 0.560895 0.025 Uiso 1 1 calc R U
C13 C 0.53235(9) 0.85212(17) 0.62919(5) 0.0176(2) Uani 1 1 d . .
H13 H 0.502283 0.970698 0.649192 0.021 Uiso 1 1 calc R U
C14 C 0.27590(8) 0.69407(17) 0.62609(5) 0.0161(2) Uani 1 1 d . .
C15 C 0.22352(9) 0.49554(18) 0.60691(5) 0.0196(2) Uani 1 1 d . .
H15 H 0.234667 0.377613 0.637284 0.024 Uiso 1 1 calc R U
C16 C 0.15500(9) 0.4695(2) 0.54349(6) 0.0228(2) Uani 1 1 d . .
H16 H 0.119534 0.333965 0.530885 0.027 Uiso 1 1 calc R U
C17 C 0.13824(9) 0.6406(2) 0.49858(6) 0.0239(2) Uani 1 1 d . .
H17 H 0.092045 0.621870 0.455224 0.029 Uiso 1 1 calc R U
C18 C 0.18917(10) 0.8385(2) 0.51731(6) 0.0234(2) Uani 1 1 d . .
H18 H 0.177735 0.956019 0.486794 0.028 Uiso 1 1 calc R U
C19 C 0.25720(9) 0.86555(18) 0.58087(5) 0.0201(2) Uani 1 1 d . .
H19 H 0.291215 1.002248 0.593537 0.024 Uiso 1 1 calc R U

loop_
_atom_site_aniso_label
_atom_site_aniso_U_11
_atom_site_aniso_U_22
_atom_site_aniso_U_33
_atom_site_aniso_U_23
_atom_site_aniso_U_13
_atom_site_aniso_U_12
O1 0.0211(4) 0.0124(3) 0.0175(4) -0.0001(3) 0.0073(3) -0.0021(3)
O2 0.0189(4) 0.0316(5) 0.0177(4) 0.0001(3) 0.0087(3) 0.0033(3)
C1 0.0157(5) 0.0115(4) 0.0152(4) -0.0007(3) 0.0049(4) -0.0005(3)
C2 0.0159(5) 0.0169(5) 0.0152(5) -0.0008(4) 0.0056(4) 0.0017(4)
C3 0.0169(5) 0.0156(5) 0.0149(5) 0.0002(4) 0.0027(4) -0.0001(4)
C4 0.0187(5) 0.0227(5) 0.0154(5) -0.0011(4) 0.0035(4) -0.0005(4)
C5 0.0274(6) 0.0216(5) 0.0183(5) 0.0003(4) 0.0038(4) -0.0030(4)
C6 0.0294(6) 0.0173(5) 0.0198(5) -0.0018(4) 0.0000(4) -0.0028(4)
C7 0.0162(5) 0.0255(6) 0.0241(5) 0.0021(4) 0.0034(4) 0.0013(4)
C8 0.0146(5) 0.0161(5) 0.0158(5) -0.0007(4) 0.0044(4) -0.0010(4)
C9 0.0282(6) 0.0155(5) 0.0301(6) -0.0009(4) 0.0163(5) -0.0016(4)
C10 0.0370(7) 0.0220(6) 0.0362(7) -0.0070(5) 0.0246(6) -0.0033(5)
C11 0.0295(6) 0.0267(6) 0.0239(6) -0.0029(5) 0.0155(5) -0.0075(5)
C12 0.0241(5) 0.0198(5) 0.0201(5) 0.0023(4) 0.0065(4) -0.0044(4)
C13 0.0187(5) 0.0162(5) 0.0182(5) -0.0009(4) 0.0051(4) -0.0005(4)
C14 0.0138(4) 0.0191(5) 0.0163(5) -0.0010(4) 0.0056(4) 0.0019(4)
C15 0.0182(5) 0.0208(5) 0.0201(5) 0.0003(4) 0.0047(4) -0.0004(4)
C16 0.0185(5) 0.0261(6) 0.0236(5) -0.0063(4) 0.0042(4) -0.0021(4)
C17 0.0178(5) 0.0369(7) 0.0165(5) -0.0027(5) 0.0030(4) 0.0019(5)
C18 0.0203(5) 0.0311(6) 0.0189(5) 0.0057(4) 0.0047(4) 0.0031(4)
C19 0.0183(5) 0.0208(5) 0.0213(5) 0.0017(4) 0.0048(4) 0.0010(4)

loop_
_atom_type_symbol
_atom_type_description
_atom_type_scat_dispersion_real
_atom_type_scat_dispersion_imag
_atom_type_scat_source
C C 0.0033 0.0016 'International Tables Vol C Tables 4.2.6.8 and 6.1.1.4'
H H 0.0000 0.0000 'International Tables Vol C Tables 4.2.6.8 and 6.1.1.4'
O O 0.0106 0.0060 'International Tables Vol C Tables 4.2.6.8 and 6.1.1.4'

loop_
_geom_angle_atom_site_label_1
_geom_angle_atom_site_label_2
_geom_angle_atom_site_label_3
_geom_angle
C1 O1 H1O 106.7(12)
C2 O2 H2O 106.7(12)
O1 C1 C8 107.14(8)
O1 C1 C2 107.99(8)
C8 C1 C2 108.33(8)
O1 C1 C3 108.06(8)
C8 C1 C3 111.13(8)
C2 C1 C3 113.93(8)
O2 C2 C14 109.92(8)
O2 C2 C1 111.47(8)
C14 C2 C1 113.88(8)
O2 C2 H2 107.1
C14 C2 H2 107.1
C1 C2 H2 107.1
C4 C3 C6 107.14(9)
C4 C3 C7 110.41(9)
C6 C3 C7 108.31(9)
C4 C3 C1 109.67(8)
C6 C3 C1 112.40(8)
C7 C3 C1 108.90(8)
C5 C4 C3 126.58(10)
C5 C4 H4 116.7
C3 C4 H4 116.7
C4 C5 H5A 120.0
C4 C5 H5B 120.0
H5A C5 H5B 120.0
C3 C6 H6A 109.5
C3 C6 H6B 109.5
H6A C6 H6B 109.5
C3 C6 H6C 109.5
H6A C6 H6C 109.5
H6B C6 H6C 109.5
C3 C7 H7A 109.5
C3 C7 H7B 109.5
H7A C7 H7B 109.5
C3 C7 H7C 109.5
H7A C7 H7C 109.5
H7B C7 H7C 109.5
C9 C8 C13 118.11(9)
C9 C8 C1 120.41(9)
C13 C8 C1 121.48(9)
C10 C9 C8 120.85(10)
C10 C9 H9 119.6
C8 C9 H9 119.6
C11 C10 C9 120.36(11)
C11 C10 H10 119.8
C9 C10 H10 119.8
C12 C11 C10 119.48(10)
C12 C11 H11 120.3
C10 C11 H11 120.3
C11 C12 C13 120.25(10)
C11 C12 H12 119.9
C13 C12 H12 119.9
C12 C13 C8 120.94(10)
C12 C13 H13 119.5
C8 C13 H13 119.5
C19 C14 C15 118.75(10)
C19 C14 C2 120.07(10)
C15 C14 C2 121.13(9)
C16 C15 C14 120.36(10)
C16 C15 H15 119.8
C14 C15 H15 119.8
C17 C16 C15 120.36(11)
C17 C16 H16 119.8
C15 C16 H16 119.8
C18 C17 C16 119.69(10)
C18 C17 H17 120.2
C16 C17 H17 120.2
C17 C18 C19 120.10(11)
C17 C18 H18 119.9
C19 C18 H18 119.9
C18 C19 C14 120.72(11)
C18 C19 H19 119.6
C14 C19 H19 119.6

loop_
_geom_bond_atom_site_label_1
_geom_bond_atom_site_label_2
_geom_bond_distance
O1 C1 1.4351(12)
O1 H1O 0.884(18)
O2 C2 1.4367(12)
O2 H2O 0.88(2)
C1 C8 1.5311(13)
C1 C2 1.5638(14)
C1 C3 1.5984(14)
C2 C14 1.5183(14)
C2 H2 1.0000
C3 C4 1.5243(14)
C3 C6 1.5335(15)
C3 C7 1.5360(14)
C4 C5 1.3253(16)
C4 H4 0.9500
C5 H5A 0.9500
C5 H5B 0.9500
C6 H6A 0.9800
C6 H6B 0.9800
C6 H6C 0.9800
C7 H7A 0.9800
C7 H7B 0.9800
C7 H7C 0.9800
C8 C9 1.3936(15)
C8 C13 1.3966(14)
C9 C10 1.3918(15)
C9 H9 0.9500
C10 C11 1.3851(17)
C10 H10 0.9500
C11 C12 1.3829(16)
C11 H11 0.9500
C12 C13 1.3917(15)
C12 H12 0.9500
C13 H13 0.9500
C14 C19 1.3953(15)
C14 C15 1.3964(15)
C15 C16 1.3930(15)
C15 H15 0.9500
C16 C17 1.3894(17)
C16 H16 0.9500
C17 C18 1.3846(18)
C17 H17 0.9500
C18 C19 1.3937(16)
C18 H18 0.9500
C19 H19 0.9500
